data_4310911
loop_
_publ_author_name
'Christopher M. Kepert'
'Glen B. Deacon'
'Norma Sahely'
'Leone Spiccia'
'Gary D. Fallon'
'Brian W. Skelton'
'Allan H. White'

_publ_contact_author_address
;
   Department of Chemistry
   University of Western Australia
   Crawley  
   Western Australia 6009
   Australia
;
_publ_contact_author_email bws@crystal.uwa.edu.au
_publ_contact_author_fax (+61)_08_9380_1118
_publ_contact_author_name 'Skelton, B. W.'
_publ_contact_author_phone (+61)_08-9380_3481
_publ_section_title
;
 Synthesis of Heteroleptic Bis(diimine)carbonylchlororuthenium(II)
 Complexes from Photodecarbonylated Precursors
;
_journal_name_full 'Inorganic Chemistry'
_journal_page_first 2818
_journal_page_last 2827
_journal_paper_doi 10.1021/ic0351895
_journal_volume 43
_journal_year 2004
_chemical_formula_sum 'C23 H21 Cl2 N5 O5 Ru'
_chemical_formula_weight 619.43
_space_group_IT_number 14
_symmetry_cell_setting monoclinic
_symmetry_space_group_name_Hall '-P 2ybc'
_symmetry_space_group_name_H-M 'P 1 21/c 1'
_cell_angle_alpha 90.00000
_cell_angle_beta 109.26(2)
_cell_angle_gamma 90.00000
_cell_formula_units_Z 4
_cell_length_a 13.828(4)
_cell_length_b 12.515(2)
_cell_length_c 15.501(4)
_cell_measurement_reflns_used 8
_cell_measurement_temperature 293
_cell_measurement_theta_max 20.8
_cell_measurement_theta_min 19.5
_cell_volume 2532.4(11)
_computing_cell_refinement 'Siemens SAINT (Siemens, 1995)'
_computing_data_collection 'Siemens SMART (Siemens, 1995)'
_computing_data_reduction 'xtal DIFDAT ABSORB SORTRF ADDREF'
_computing_molecular_graphics xtal
_computing_publication_material 'xtal BONDLA CIFIO'
_computing_structure_refinement 'xtal CRYLSQ'
_computing_structure_solution xtal
_diffrn_ambient_temperature 293
_diffrn_measurement_device_type
;
      CAD4 diffractometer
;
_diffrn_measurement_method '2\q-\w scans'
_diffrn_radiation_detector 'scintillation counter'
_diffrn_radiation_monochromator graphite
_diffrn_radiation_source 'rotating anode'
_diffrn_radiation_type 'Mo K\a'
_diffrn_radiation_wavelength .71073
_diffrn_reflns_av_R_equivalents .043
_diffrn_reflns_av_sigmaI/netI .042
_diffrn_reflns_limit_h_max 4
_diffrn_reflns_limit_h_min -16
_diffrn_reflns_limit_k_max 0
_diffrn_reflns_limit_k_min -14
_diffrn_reflns_limit_l_max 18
_diffrn_reflns_limit_l_min -18
_diffrn_reflns_number 6283
_diffrn_reflns_reduction_process 'perpendicular monochr Lp'
_diffrn_reflns_theta_max 25.00
_diffrn_reflns_theta_min 1.56
_diffrn_standards_decay_% 0
_diffrn_standards_interval_time 60
_diffrn_standards_number 8
_exptl_absorpt_coefficient_mu 0.87
_exptl_absorpt_correction_T_max .737
_exptl_absorpt_correction_T_min .670
_exptl_absorpt_correction_type gaussian
_exptl_absorpt_process_details
;
 XTAL absorb               
;
_exptl_crystal_density_diffrn 1.625
_exptl_crystal_description prism
_exptl_crystal_F_000 1248
_exptl_crystal_size_max 0.75
_exptl_crystal_size_mid 0.44
_exptl_crystal_size_min 0.25
_refine_diff_density_max .751
_refine_diff_density_min -.836
_refine_ls_extinction_coef 717(205)
_refine_ls_extinction_expression 'Eq22 p292 "Cryst. Comp." Munksgaard 1970'
_refine_ls_extinction_method Zachariasen
_refine_ls_goodness_of_fit_all 1.025
_refine_ls_goodness_of_fit_ref 1.145
_refine_ls_hydrogen_treatment noref
_refine_ls_matrix_type full
_refine_ls_number_constraints 0
_refine_ls_number_parameters 339
_refine_ls_number_reflns 3770
_refine_ls_number_restraints 0
_refine_ls_R_factor_all .056
_refine_ls_R_factor_gt .047
_refine_ls_shift/su_max .054
_refine_ls_shift/su_mean .003
_refine_ls_structure_factor_coef F
_refine_ls_weighting_scheme sigma
_refine_ls_wR_factor_all .052
_refine_ls_wR_factor_ref .05
_reflns_d_resolution_high .842
_reflns_d_resolution_low 13.054
_reflns_limit_h_max 16
_reflns_limit_h_min 0
_reflns_limit_k_max 14
_reflns_limit_k_min 0
_reflns_limit_l_max 17
_reflns_limit_l_min -18
_reflns_number_gt 3823
_reflns_number_total 4433
_reflns_threshold_expression 'I    > 2.00 sig(I   )'
_cod_data_source_file ic0351895si20040210_044127_7.cif
_cod_data_source_block ck461b
_cod_original_sg_symbol_Hall -p_2ybc
_cod_original_formula_sum 'C23 H21 Cl2 N5 O5 Ru1'
_cod_database_code 4310911

loop_
_symmetry_equiv_pos_as_xyz
+x,+y,+z
-x,1/2+y,1/2-z
-x,-y,-z
+x,1/2-y,1/2+z

loop_
_atom_site_label
_atom_site_fract_x
_atom_site_fract_y
_atom_site_fract_z
_atom_site_U_iso_or_equiv
_atom_site_adp_type
_atom_site_calc_flag
_atom_site_calc_attached_atom
_atom_site_occupancy
_atom_site_disorder_assembly
_atom_site_disorder_group
Ru .87184(3) .72673(3) .55305(2) .0435(2) Uani ? ? 1.00000 ? ?
Cl1 .94109(10) .56300(10) .62755(9) .0660(7) Uani ? ? 1.00000 ? ?
C .9428(4) .8061(4) .6612(3) .045(2) Uani ? ? 1.00000 ? ?
O .9841(3) .8459(3) .7197(3) .093(3) Uani ? ? 1.00000 ? ?
N11 .9899(3) .7594(3) .5013(2) .0463(18) Uani ? ? 1.00000 ? ?
C12 .9711(4) .8411(4) .4405(3) .049(2) Uani ? ? 1.00000 ? ?
C13 1.0370(4) .8614(4) .3923(3) .066(3) Uani ? ? 1.00000 ? ?
C14 1.1239(4) .7996(5) .4087(4) .069(3) Uani ? ? 1.00000 ? ?
C15 1.1470(4) .7194(4) .4745(3) .060(3) Uani ? ? 1.00000 ? ?
C151 1.2414(4) .6520(5) .4956(4) .080(4) Uani ? ? 1.00000 ? ?
C16 1.0771(3) .7031(3) .5189(3) .051(2) Uani ? ? 1.00000 ? ?
N11' .8195(3) .8669(3) .4801(2) .050(2) Uani ? ? 1.00000 ? ?
C12' .8783(4) .9029(3) .4312(3) .049(2) Uani ? ? 1.00000 ? ?
C13' .8506(4) .9951(4) .3793(3) .066(3) Uani ? ? 1.00000 ? ?
C14' .7629(4) 1.0488(4) .3760(3) .069(3) Uani ? ? 1.00000 ? ?
C15' .7027(4) 1.0126(4) .4257(3) .061(3) Uani ? ? 1.00000 ? ?
C151' .6062(5) 1.0678(5) .4237(4) .089(4) Uani ? ? 1.00000 ? ?
C16' .7345(4) .9212(4) .4767(3) .058(3) Uani ? ? 1.00000 ? ?
N21 .7955(3) .6398(3) .4301(2) .0458(18) Uani ? ? 1.00000 ? ?
C22 .6933(4) .6414(4) .3907(3) .052(2) Uani ? ? 1.00000 ? ?
C23 .6445(4) .5988(5) .3057(3) .066(3) Uani ? ? 1.00000 ? ?
C24 .7007(4) .5491(4) .2592(3) .068(3) Uani ? ? 1.00000 ? ?
C25 .8061(4) .5426(4) .3004(3) .064(3) Uani ? ? 1.00000 ? ?
C26 .8497(3) .5875(4) .3849(3) .055(3) Uani ? ? 1.00000 ? ?
N2 .6336(3) .6883(4) .4365(3) .066(2) Uani ? ? 1.00000 ? ?
N21' .7424(3) .6938(3) .5915(3) .048(2) Uani ? ? 1.00000 ? ?
C22' .6480(4) .6820(4) .5293(3) .058(3) Uani ? ? 1.00000 ? ?
C23' .5632(4) .6632(5) .5561(4) .075(3) Uani ? ? 1.00000 ? ?
C24' .5738(5) .6547(5) .6452(4) .083(4) Uani ? ? 1.00000 ? ?
C25' .6707(5) .6624(5) .7092(4) .073(3) Uani ? ? 1.00000 ? ?
C26' .7518(4) .6801(4) .6807(3) .059(3) Uani ? ? 1.00000 ? ?
Cl2 .37659(11) .77551(13) .30321(9) .0700(8) Uani ? ? 1.00000 ? ?
O1 .4066(3) .6671(4) .3277(3) .108(3) Uani ? ? 1.00000 ? ?
O2 .3830(10) .8310(6) .3820(5) .138(6) Uani ? ? .716(11) ? ?
O3 .2685(6) .7747(6) .2541(7) .147(6) Uani ? ? .716(11) ? ?
O4 .4291(11) .8114(10) .2534(10) .234(13) Uani ? ? .716(11) ? ?
O2' .3111(17) .8224(17) .3338(16) .104(7) Uiso ? ? .284(11) ? ?
O3' .3395(14) .7945(12) .2085(10) .073(5) Uiso ? ? .284(11) ? ?
O4' .4679(12) .8473(12) .3321(11) .080(6) Uiso ? ? .284(11) ? ?
H13 1.02160 .91897 .34801 .08400 Uiso ? ? 1.00000 ? ?
H14 1.17045 .81206 .37420 .08900 Uiso ? ? 1.00000 ? ?
H151a 1.22870 .59131 .45526 .12000 Uiso ? ? 1.00000 ? ?
H151b 1.26165 .62712 .55665 .12000 Uiso ? ? 1.00000 ? ?
H151c 1.29199 .68660 .48812 .12000 Uiso ? ? 1.00000 ? ?
H16 1.09149 .64684 .56572 .06500 Uiso ? ? 1.00000 ? ?
H13' .89257 1.02201 .34548 .08300 Uiso ? ? 1.00000 ? ?
H14' .74281 1.11202 .33648 .08600 Uiso ? ? 1.00000 ? ?
H151'a .55163 1.01758 .41935 .13000 Uiso ? ? 1.00000 ? ?
H151'b .61644 1.10706 .48104 .13000 Uiso ? ? 1.00000 ? ?
H151'c .58336 1.11433 .37955 .13000 Uiso ? ? 1.00000 ? ?
H16' .69116 .89257 .51023 .07500 Uiso ? ? 1.00000 ? ?
H23 .56874 .60498 .27645 .08000 Uiso ? ? 1.00000 ? ?
H24 .66737 .51695 .19820 .08800 Uiso ? ? 1.00000 ? ?
H25 .84953 .50616 .27153 .08000 Uiso ? ? 1.00000 ? ?
H26 .92394 .58337 .41334 .06800 Uiso ? ? 1.00000 ? ?
H2 .57660 .73085 .39997 .08300 Uiso ? ? 1.00000 ? ?
H23' .49592 .65603 .50830 .09500 Uiso ? ? 1.00000 ? ?
H24' .51484 .64230 .66410 .11000 Uiso ? ? 1.00000 ? ?
H25' .68018 .65435 .77433 .08600 Uiso ? ? 1.00000 ? ?
H26' .81936 .68473 .72583 .07500 Uiso ? ? 1.00000 ? ?

loop_
_atom_site_aniso_label
_atom_site_aniso_U_11
_atom_site_aniso_U_22
_atom_site_aniso_U_33
_atom_site_aniso_U_12
_atom_site_aniso_U_13
_atom_site_aniso_U_23
Ru .0438(2) .0406(2) .0492(2) .00498(18) .01944(17) .00418(17)
Cl1 .0630(8) .0599(8) .0786(8) .0087(7) .0282(7) .0081(7)
C .043(3) .056(3) .035(2) .004(2) .013(2) .005(2)
O .102(4) .090(3) .092(3) -.008(3) .038(3) -.014(3)
N11 .046(2) .048(2) .049(2) -.0058(18) .0211(18) .0019(17)
C12 .053(3) .049(3) .046(2) -.009(2) .018(2) -.000(2)
C13 .070(4) .073(4) .058(3) -.009(3) .027(3) .007(3)
C14 .060(3) .084(4) .070(3) -.011(3) .034(3) -.003(3)
C15 .052(3) .061(3) .070(3) -.009(3) .024(3) -.011(3)
C151 .053(3) .096(4) .101(4) -.003(3) .039(3) -.012(4)
C16 .043(3) .047(3) .067(3) .002(2) .021(2) .002(2)
N11' .057(2) .041(2) .053(2) .009(2) .019(2) .0008(18)
C12' .056(3) .042(2) .044(2) -.004(2) .011(2) -.001(2)
C13' .069(4) .059(3) .065(3) -.006(3) .018(3) .014(3)
C14' .080(4) .048(3) .066(3) .007(3) .005(3) .009(3)
C15' .071(4) .045(3) .058(3) .013(3) .009(3) -.001(2)
C151' .099(5) .065(4) .100(4) .035(4) .027(4) .006(3)
C16' .068(3) .051(3) .057(3) .010(3) .023(3) -.001(2)
N21 .044(2) .044(2) .050(2) .0030(18) .0172(18) .0018(17)
C22 .049(3) .053(3) .054(3) .003(2) .018(2) .004(2)
C23 .051(3) .075(4) .068(3) .002(3) .015(3) .001(3)
C24 .072(4) .070(4) .058(3) -.003(3) .015(3) -.008(3)
C25 .070(4) .058(3) .070(3) .001(3) .031(3) -.010(3)
C26 .049(3) .050(3) .072(3) .001(2) .027(3) -.003(2)
N2 .046(2) .092(3) .060(3) .023(2) .016(2) .006(2)
N21' .043(2) .051(2) .057(2) .0064(18) .023(2) .0053(18)
C22' .053(3) .061(3) .065(3) .015(3) .025(3) .007(3)
C23' .049(3) .101(5) .081(4) .011(3) .029(3) .004(3)
C24' .072(4) .107(5) .089(4) .011(4) .053(4) .012(4)
C25' .086(4) .076(4) .072(3) .017(3) .049(3) .011(3)
C26' .069(3) .059(3) .057(3) .009(3) .031(3) .006(2)
Cl2 .0627(9) .0826(10) .0654(8) .0161(8) .0219(7) -.0063(7)
O1 .094(3) .079(3) .127(4) .022(3) .003(3) -.001(3)
O2 .233(12) .103(5) .071(5) .001(6) .041(6) -.024(4)
O3 .070(5) .125(7) .195(9) .035(5) -.025(6) -.043(6)
O4 .242(15) .272(13) .307(18) .099(12) .251(16) .147(13)

loop_
_atom_type_symbol
_atom_type_description
_atom_type_oxidation_number
_atom_type_number_in_cell
_atom_type_scat_dispersion_real
_atom_type_scat_dispersion_imag
_atom_type_scat_source
C ? 0 92 .002 .002 'Int Tables Vol IV Tables 2.2B and 2.3.1'
H ? 0 84 0 0 'Int Tables Vol IV Tables 2.2B and 2.3.1'
Cl ? 0 8 .132 .159 'Int Tables Vol IV Tables 2.2B and 2.3.1'
O ? 0 20 .008 .006 'Int Tables Vol IV Tables 2.2B and 2.3.1'
Ru ? 0 4 -1.42 .836 'Int Tables Vol IV Tables 2.2B and 2.3.1'
N ? 0 20 .004 .003 'Int Tables Vol IV Tables 2.2B and 2.3.1'

loop_
_diffrn_attenuator_code
_diffrn_attenuator_scale
? ?

loop_
_geom_angle_atom_site_label_1
_geom_angle_atom_site_label_2
_geom_angle_atom_site_label_3
_geom_angle_site_symmetry_1
_geom_angle_site_symmetry_2
_geom_angle_site_symmetry_3
_geom_angle
_geom_angle_publ_flag
Cl1 Ru C . . . 90.80(14) ?
Cl1 Ru N11 . . . 96.55(11) ?
Cl1 Ru N11' . . . 174.64(13) ?
Cl1 Ru N21 . . . 89.76(10) ?
Cl1 Ru N21' . . . 86.45(10) ?
C Ru N11 . . . 89.73(19) ?
C Ru N11' . . . 91.40(17) ?
C Ru N21 . . . 178.3(2) ?
C Ru N21' . . . 95.2(2) ?
N11 Ru N11' . . . 78.57(16) ?
N11 Ru N21 . . . 88.61(15) ?
N11 Ru N21' . . . 174.16(13) ?
N11' Ru N21 . . . 87.91(13) ?
N11' Ru N21' . . . 98.21(16) ?
N21 Ru N21' . . . 86.40(15) ?
Ru C O . . . 176.9(5) ?
Ru N11 C12 . . . 114.9(3) ?
Ru N11 C16 . . . 125.7(3) ?
C12 N11 C16 . . . 119.3(4) ?
N11 C12 C13 . . . 120.4(4) ?
N11 C12 C12' . . . 115.3(5) ?
C13 C12 C12' . . . 124.3(4) ?
C12 C13 C14 . . . 119.2(5) ?
C12 C13 H13 . . . 119.4 ?
C14 C13 H13 . . . 121.4 ?
C13 C14 C15 . . . 120.9(6) ?
C13 C14 H14 . . . 120.1 ?
C15 C14 H14 . . . 119.0 ?
C14 C15 C151 . . . 122.7(6) ?
C14 C15 C16 . . . 116.5(5) ?
C151 C15 C16 . . . 120.8(5) ?
C15 C151 H151a . . . 110.1 ?
C15 C151 H151b . . . 110.7 ?
C15 C151 H151c . . . 112.0 ?
H151a C151 H151b . . . 108.7 ?
H151a C151 H151c . . . 106.9 ?
H151b C151 H151c . . . 108.3 ?
N11 C16 C15 . . . 123.6(4) ?
N11 C16 H16 . . . 118.2 ?
C15 C16 H16 . . . 118.2 ?
Ru N11' C12' . . . 114.7(3) ?
Ru N11' C16' . . . 126.1(4) ?
C12' N11' C16' . . . 119.2(4) ?
C12 C12' N11' . . . 115.9(4) ?
C12 C12' C13' . . . 124.2(5) ?
N11' C12' C13' . . . 119.9(5) ?
C12' C13' C14' . . . 120.0(6) ?
C12' C13' H13' . . . 120.4 ?
C14' C13' H13' . . . 119.5 ?
C13' C14' C15' . . . 120.3(5) ?
C13' C14' H14' . . . 118.8 ?
C15' C14' H14' . . . 120.9 ?
C14' C15' C151' . . . 122.3(5) ?
C14' C15' C16' . . . 117.1(5) ?
C151' C15' C16' . . . 120.6(5) ?
C15' C151' H151'a . . . 111.8 ?
C15' C151' H151'b . . . 110.5 ?
C15' C151' H151'c . . . 114.4 ?
H151'a C151' H151'b . . . 105.4 ?
H151'a C151' H151'c . . . 107.9 ?
H151'b C151' H151'c . . . 106.4 ?
N11' C16' C15' . . . 123.5(5) ?
N11' C16' H16' . . . 118.3 ?
C15' C16' H16' . . . 118.2 ?
Ru N21 C22 . . . 122.1(3) ?
Ru N21 C26 . . . 120.8(3) ?
C22 N21 C26 . . . 116.9(4) ?
N21 C22 C23 . . . 122.7(5) ?
N21 C22 N2 . . . 119.3(4) ?
C23 C22 N2 . . . 118.0(4) ?
C22 C23 C24 . . . 119.7(5) ?
C22 C23 H23 . . . 121.0 ?
C24 C23 H23 . . . 119.3 ?
C23 C24 C25 . . . 118.4(5) ?
C23 C24 H24 . . . 121.3 ?
C25 C24 H24 . . . 120.2 ?
C24 C25 C26 . . . 118.8(5) ?
C24 C25 H25 . . . 121.9 ?
C26 C25 H25 . . . 119.3 ?
N21 C26 C25 . . . 123.4(4) ?
N21 C26 H26 . . . 118.1 ?
C25 C26 H26 . . . 118.5 ?
C22 N2 C22' . . . 127.0(4) ?
C22 N2 H2 . . . 116.2 ?
C22' N2 H2 . . . 116.7 ?
Ru N21' C22' . . . 122.1(4) ?
Ru N21' C26' . . . 120.6(3) ?
C22' N21' C26' . . . 117.3(5) ?
N2 C22' N21' . . . 120.5(5) ?
N2 C22' C23' . . . 118.3(4) ?
N21' C22' C23' . . . 121.2(5) ?
C22' C23' C24' . . . 120.4(5) ?
C22' C23' H23' . . . 118.1 ?
C24' C23' H23' . . . 121.5 ?
C23' C24' C25' . . . 118.8(7) ?
C23' C24' H24' . . . 120.5 ?
C25' C24' H24' . . . 120.6 ?
C24' C25' C26' . . . 119.3(6) ?
C24' C25' H25' . . . 120.0 ?
C26' C25' H25' . . . 120.7 ?
N21' C26' C25' . . . 122.9(4) ?
N21' C26' H26' . . . 118.3 ?
C25' C26' H26' . . . 118.7 ?
O1 Cl2 O2 . . . 108.2(4) ?
O1 Cl2 O3 . . . 107.1(4) ?
O1 Cl2 O4 . . . 108.4(6) ?
O1 Cl2 O2' . . . 120.6(10) ?
O1 Cl2 O3' . . . 114.2(6) ?
O1 Cl2 O4' . . . 110.4(6) ?
O2 Cl2 O3 . . . 102.9(7) ?
O2 Cl2 O4 . . . 117.7(8) ?
O3 Cl2 O4 . . . 112.0(7) ?
O2' Cl2 O3' . . . 104.4(12) ?
O2' Cl2 O4' . . . 104.0(11) ?
O3' Cl2 O4' . . . 101.1(10) ?

loop_
_geom_bond_atom_site_label_1
_geom_bond_atom_site_label_2
_geom_bond_site_symmetry_1
_geom_bond_site_symmetry_2
_geom_bond_distance
_geom_bond_publ_flag
Ru Cl1 . . 2.3916(13) ?
Ru C . . 1.917(4) ?
Ru N11 . . 2.083(4) ?
Ru N11' . . 2.083(3) ?
Ru N21 . . 2.146(3) ?
Ru N21' . . 2.105(4) ?
C O . . 1.026(6) ?
N11 C12 . . 1.357(6) ?
N11 C16 . . 1.345(6) ?
C12 C13 . . 1.379(8) ?
C12 C12' . . 1.464(7) ?
C13 C14 . . 1.381(8) ?
C13 H13 . . .970 ?
C14 C15 . . 1.391(8) ?
C14 H14 . . .975 ?
C15 C151 . . 1.497(8) ?
C15 C16 . . 1.374(8) ?
C151 H151a . . .962 ?
C151 H151b . . .946 ?
C151 H151c . . .863 ?
C16 H16 . . .984 ?
N11' C12' . . 1.357(7) ?
N11' C16' . . 1.344(7) ?
C12' C13' . . 1.387(7) ?
C13' C14' . . 1.373(8) ?
C13' H13' . . .962 ?
C14' C15' . . 1.383(9) ?
C14' H14' . . .983 ?
C15' C151' . . 1.495(9) ?
C15' C16' . . 1.377(7) ?
C151' H151'a . . .967 ?
C151' H151'b . . .984 ?
C151' H151'c . . .874 ?
C16' H16' . . .981 ?
N21 C22 . . 1.343(6) ?
N21 C26 . . 1.352(7) ?
C22 C23 . . 1.375(7) ?
C22 N2 . . 1.384(7) ?
C23 C24 . . 1.372(9) ?
C23 H23 . . .997 ?
C24 C25 . . 1.388(8) ?
C24 H24 . . .990 ?
C25 C26 . . 1.368(7) ?
C25 H25 . . .973 ?
C26 H26 . . .976 ?
N2 C22' . . 1.387(7) ?
N2 H2 . . .965 ?
N21' C22' . . 1.351(5) ?
N21' C26' . . 1.357(7) ?
C22' C23' . . 1.388(9) ?
C23' C24' . . 1.344(9) ?
C23' H23' . . .984 ?
C24' C25' . . 1.383(8) ?
C24' H24' . . .965 ?
C25' C26' . . 1.352(9) ?
C25' H25' . . .979 ?
C26' H26' . . .967 ?
Cl2 O1 . . 1.433(5) ?
Cl2 O2 . . 1.382(8) ?
Cl2 O3 . . 1.436(7) ?
Cl2 O4 . . 1.302(17) ?
Cl2 O2' . . 1.29(3) ?
Cl2 O3' . . 1.406(14) ?
Cl2 O4' . . 1.493(16) ?

loop_
_geom_hbond_atom_site_label_D
_geom_hbond_atom_site_label_H
_geom_hbond_atom_site_label_A
_geom_hbond_site_symmetry_D
_geom_hbond_site_symmetry_H
_geom_hbond_site_symmetry_A
_geom_hbond_distance_DH
_geom_hbond_distance_HA
_geom_hbond_distance_DA
_geom_hbond_angle_DHA
_geom_hbond_publ_flag
? ? ? ? ? ? ? ? ? ? ?

loop_
_geom_torsion_atom_site_label_1
_geom_torsion_atom_site_label_2
_geom_torsion_atom_site_label_3
_geom_torsion_atom_site_label_4
_geom_torsion_site_symmetry_1
_geom_torsion_site_symmetry_2
_geom_torsion_site_symmetry_3
_geom_torsion_site_symmetry_4
_geom_torsion
_geom_torsion_publ_flag
? ? ? ? ? ? ? ? ? ?
